data_7125351
loop_
_publ_author_name
'Zhao, Meng-Meng'
'Zhou, Lin'
'Shi, Ping-Ping'
'Zheng, Xuan'
'Chen, Xiao-Gang'
'Gao, Ji-Xing'
'Geng, Fu-Juan'
'Ye, Qiong'
'Fu, Da-Wei'

_publ_section_title
;
 Halogen substitution effects on optical and electrical properties in 3D
 molecular perovskites.
;
_journal_issue 94
_journal_name_full 'Chemical communications (Cambridge, England)'
_journal_page_first 13275
_journal_page_last 13278
_journal_paper_doi 10.1039/c8cc07052k
_journal_volume 54
_journal_year 2018
_chemical_formula_moiety 'C6 Cd N9, C8 H18 F P'
_chemical_formula_sum 'C14 H18 Cd F N9 P'
_chemical_formula_weight 474.74
_space_group_crystal_system orthorhombic
_space_group_IT_number 64
_space_group_name_Hall '-C 2ac 2'
_space_group_name_H-M_alt 'C m c e'
_atom_sites_solution_hydrogens difmap
_audit_creation_method SHELXL-2014/7
_audit_update_record
;
2018-10-17 deposited with the CCDC.
2018-11-09 downloaded from the CCDC.
;
_cell_angle_alpha 90
_cell_angle_beta 90
_cell_angle_gamma 90
_cell_formula_units_Z 8
_cell_length_a 16.172(2)
_cell_length_b 15.6943(17)
_cell_length_c 16.8867(18)
_cell_measurement_reflns_used 3329
_cell_measurement_temperature 373(2)
_cell_measurement_theta_max 31.717
_cell_measurement_theta_min 2.519
_cell_volume 4286.0(8)
_computing_structure_refinement 'SHELXL-2014/7 (Sheldrick, 2014)'
_diffrn_ambient_temperature 373(2)
_diffrn_measured_fraction_theta_full 0.999
_diffrn_measured_fraction_theta_max 0.889
_diffrn_measurement_device_type Rigaku,SCXmini
_diffrn_radiation_type MoK\a
_diffrn_radiation_wavelength 0.71073
_diffrn_reflns_av_R_equivalents 0.1384
_diffrn_reflns_av_unetI/netI 0.0983
_diffrn_reflns_Laue_measured_fraction_full 0.999
_diffrn_reflns_Laue_measured_fraction_max 0.889
_diffrn_reflns_limit_h_max 18
_diffrn_reflns_limit_h_min -22
_diffrn_reflns_limit_k_max 21
_diffrn_reflns_limit_k_min -22
_diffrn_reflns_limit_l_max 24
_diffrn_reflns_limit_l_min -24
_diffrn_reflns_number 20435
_diffrn_reflns_point_group_measured_fraction_full 0.999
_diffrn_reflns_point_group_measured_fraction_max 0.889
_diffrn_reflns_theta_full 25.242
_diffrn_reflns_theta_max 31.717
_diffrn_reflns_theta_min 2.519
_exptl_absorpt_coefficient_mu 1.118
_exptl_crystal_colour colourless
_exptl_crystal_density_diffrn 1.471
_exptl_crystal_description block
_exptl_crystal_F_000 1896
_exptl_crystal_size_max 0.36
_exptl_crystal_size_mid 0.34
_exptl_crystal_size_min 0.32
_refine_diff_density_max 0.777
_refine_diff_density_min -0.607
_refine_diff_density_rms 0.189
_refine_ls_extinction_method none
_refine_ls_goodness_of_fit_ref 0.884
_refine_ls_hydrogen_treatment constr
_refine_ls_matrix_type full
_refine_ls_number_parameters 185
_refine_ls_number_reflns 3329
_refine_ls_number_restraints 195
_refine_ls_restrained_S_all 1.112
_refine_ls_R_factor_all 0.2682
_refine_ls_R_factor_gt 0.1470
_refine_ls_shift/su_max 0.000
_refine_ls_shift/su_mean 0.000
_refine_ls_structure_factor_coef Fsqd
_refine_ls_weighting_details 'w=1/[\s^2^(Fo^2^)+(0.2000P)^2^+25.0000P] where P=(Fo^2^+2Fc^2^)/3'
_refine_ls_weighting_scheme calc
_refine_ls_wR_factor_gt 0.3692
_refine_ls_wR_factor_ref 0.4619
_reflns_Friedel_coverage 0.000
_reflns_number_gt 1379
_reflns_number_total 3329
_reflns_threshold_expression 'I > 2\s(I)'
_cod_data_source_file c8cc07052k4.cif
_cod_data_source_block 19
_cod_original_sg_symbol_Hall '-C 2bc 2'
_cod_original_sg_symbol_H-M 'C m c a'
_cod_database_code 7125351
_shelx_shelxl_version_number 2014/7
_shelx_space_group_comment
;
The symmetry employed for this shelxl refinement is uniquely defined
by the following loop, which should always be used as a source of
symmetry information in preference to the above space-group names.
They are only intended as comments.
;

loop_
_space_group_symop_operation_xyz
'x, y, z'
'-x, -y+1/2, z+1/2'
'x, -y, -z'
'-x, y+1/2, -z+1/2'
'x+1/2, y+1/2, z'
'-x+1/2, -y+1, z+1/2'
'x+1/2, -y+1/2, -z'
'-x+1/2, y+1, -z+1/2'
'-x, -y, -z'
'x, y-1/2, -z-1/2'
'-x, y, z'
'x, -y-1/2, z-1/2'
'-x+1/2, -y+1/2, -z'
'x+1/2, y, -z-1/2'
'-x+1/2, y+1/2, z'
'x+1/2, -y, z-1/2'

loop_
_atom_site_label
_atom_site_type_symbol
_atom_site_fract_x
_atom_site_fract_y
_atom_site_fract_z
_atom_site_U_iso_or_equiv
_atom_site_adp_type
_atom_site_occupancy
_atom_site_site_symmetry_order
_atom_site_calc_flag
_atom_site_refinement_flags_posn
_atom_site_refinement_flags_adp
_atom_site_refinement_flags_occupancy
Cd1 Cd 0.0000 0.23575(12) 0.32458(8) 0.1551(11) Uani 1 2 d S TU P
P1 P 0.2452(4) 0.0000 0.0000 0.189(3) Uani 1 2 d DS TU P
N9 N 0.2500 0.293(3) 0.2500 0.349(17) Uani 1 2 d S TU P
N7 N 0.0000 0.018(2) 0.158(2) 0.305(12) Uani 1 2 d S TU P
N1 N 0.0000 0.3013(18) 0.1972(12) 0.230(9) Uani 1 2 d S TU P
C3 C 0.0000 0.058(2) 0.230(3) 0.264(12) Uani 1 2 d S TU P
N5 N 0.0000 0.1005(18) 0.2727(19) 0.252(10) Uani 1 2 d S TU P
C5 C 0.191(3) 0.252(3) 0.305(4) 0.308(14) Uani 1 1 d . U .
C2 C 0.0000 0.313(2) 0.1383(15) 0.253(11) Uani 1 2 d S TU P
N3 N 0.1428(19) 0.238(2) 0.325(2) 0.275(13) Uani 1 1 d . U .
N6 N 0.0000 0.3615(19) 0.0766(12) 0.277(10) Uani 1 2 d S TU P
C7 C 0.308(4) 0.0049(16) 0.1479(15) 0.306(16) Uani 0.5 1 d D U P
H7A H 0.2750 -0.0036 0.1943 0.367 Uiso 0.5 1 d R U P
H7B H 0.3651 -0.0052 0.1616 0.367 Uiso 0.5 1 d R U P
C9 C 0.152(2) -0.1376(18) -0.0364(15) 0.275(17) Uani 0.5 1 d D U P
H9A H 0.1377 -0.1755 -0.0787 0.413 Uiso 0.5 1 d R U P
H9B H 0.1979 -0.1611 -0.0072 0.413 Uiso 0.5 1 d R U P
H9C H 0.1059 -0.1303 -0.0017 0.413 Uiso 0.5 1 d R U P
C8 C 0.2105(10) -0.0739(7) -0.0723(7) 0.249(12) Uani 0.5 1 d D U P
H8A H 0.2565 -0.0813 -0.1076 0.299 Uiso 0.5 1 d R U P
H8B H 0.1652 -0.0507 -0.1022 0.299 Uiso 0.5 1 d R U P
F1 F 0.3099(18) 0.0832(12) 0.1140(15) 0.35(2) Uani 0.25 1 d D U P
C6 C 0.2741(12) -0.0557(8) 0.0875(5) 0.273(13) Uani 0.5 1 d D U P
H6A H 0.3203 -0.0896 0.0710 0.328 Uiso 0.5 1 d R U P
H6B H 0.2321 -0.0933 0.1073 0.328 Uiso 0.5 1 d R U P
C7A C 0.3918(13) -0.0039(15) -0.076(2) 0.35(2) Uani 0.5 1 d D U P
H7AA H 0.3879 -0.0004 -0.1331 0.419 Uiso 0.5 1 d R U P
H7AB H 0.4440 0.0195 -0.0604 0.419 Uiso 0.5 1 d R U P
C9A C 0.1985(14) 0.1621(7) 0.029(3) 0.275(17) Uani 0.5 1 d D U P
H9AA H 0.1502 0.1930 0.0458 0.412 Uiso 0.5 1 d R U P
H9AB H 0.2453 0.1806 0.0598 0.412 Uiso 0.5 1 d R U P
H9AC H 0.2086 0.1725 -0.0258 0.412 Uiso 0.5 1 d R U P
C8A C 0.1650(7) 0.0733(7) 0.0223(10) 0.241(12) Uani 0.5 1 d D U P
H8AA H 0.1540 0.0630 0.0774 0.289 Uiso 0.5 1 d R U P
H8AB H 0.1176 0.0549 -0.0075 0.289 Uiso 0.5 1 d R U P
F1A F 0.3790(13) -0.0819(12) -0.043(2) 0.39(2) Uani 0.25 1 d D U P
C6A C 0.3325(7) 0.0564(8) -0.0372(10) 0.301(15) Uani 0.5 1 d D U P
H6AA H 0.3535 0.0896 0.0061 0.361 Uiso 0.5 1 d R U P
H6AB H 0.3089 0.0947 -0.0753 0.361 Uiso 0.5 1 d R U P
N2 N 0.0000 -0.1379(19) 0.1316(19) 0.242(10) Uani 1 2 d S TU P
C1 C 0.0000 -0.068(2) 0.1435(18) 0.235(10) Uani 1 2 d S TU P
N4 N 0.0000 0.3220(18) -0.0515(13) 0.223(9) Uani 1 2 d S TU P
C4 C 0.0000 0.3304(19) 0.0105(15) 0.215(10) Uani 1 2 d S TU P

loop_
_atom_site_aniso_label
_atom_site_aniso_U_11
_atom_site_aniso_U_22
_atom_site_aniso_U_33
_atom_site_aniso_U_23
_atom_site_aniso_U_13
_atom_site_aniso_U_12
Cd1 0.204(2) 0.1706(17) 0.0905(10) 0.0038(8) 0.000 0.000
P1 0.179(6) 0.178(6) 0.211(8) 0.022(4) 0.000 0.000
N9 0.26(3) 0.34(4) 0.45(5) 0.000 0.04(3) 0.000
N7 0.49(3) 0.183(15) 0.24(2) -0.026(16) 0.000 0.000
N1 0.38(3) 0.208(17) 0.105(9) 0.028(11) 0.000 0.000
C3 0.42(3) 0.149(16) 0.23(3) -0.014(13) 0.000 0.000
N5 0.38(2) 0.159(11) 0.22(2) -0.015(10) 0.000 0.000
C5 0.198(11) 0.35(3) 0.38(4) 0.032(19) -0.03(3) 0.01(2)
C2 0.45(3) 0.22(2) 0.092(9) 0.018(12) 0.000 0.000
N3 0.191(9) 0.32(2) 0.31(3) -0.025(17) -0.022(18) 0.035(14)
N6 0.52(3) 0.209(18) 0.104(8) 0.012(9) 0.000 0.000
C7 0.37(4) 0.32(4) 0.23(3) 0.10(2) -0.05(3) 0.01(3)
C9 0.21(3) 0.22(3) 0.40(4) -0.06(3) -0.02(3) -0.01(2)
C8 0.22(3) 0.24(3) 0.29(2) -0.040(18) -0.02(2) 0.013(18)
F1 0.44(5) 0.32(3) 0.29(4) 0.10(3) -0.04(4) 0.01(4)
C6 0.29(3) 0.30(3) 0.23(2) 0.053(17) 0.00(2) 0.08(2)
C7A 0.28(3) 0.39(4) 0.38(4) 0.01(4) 0.12(3) -0.07(3)
C9A 0.23(3) 0.22(2) 0.37(4) -0.05(3) -0.11(3) 0.05(2)
C8A 0.182(18) 0.23(2) 0.30(3) -0.04(2) -0.065(19) 0.038(15)
F1A 0.36(4) 0.37(4) 0.43(6) 0.02(4) 0.10(4) -0.04(4)
C6A 0.23(2) 0.35(3) 0.32(3) 0.01(2) 0.05(2) -0.081(18)
N2 0.36(3) 0.169(14) 0.20(2) 0.016(18) 0.000 0.000
C1 0.39(3) 0.173(15) 0.139(15) 0.004(14) 0.000 0.000
N4 0.30(2) 0.26(2) 0.104(8) 0.012(14) 0.000 0.000
C4 0.37(3) 0.180(19) 0.096(8) 0.015(12) 0.000 0.000

loop_
_atom_type_symbol
_atom_type_description
_atom_type_scat_dispersion_real
_atom_type_scat_dispersion_imag
_atom_type_scat_source
C C 0.0033 0.0016 'International Tables Vol C Tables 4.2.6.8 and 6.1.1.4'
H H 0.0000 0.0000 'International Tables Vol C Tables 4.2.6.8 and 6.1.1.4'
Cd Cd -0.8075 1.2024 'International Tables Vol C Tables 4.2.6.8 and 6.1.1.4'
F F 0.0171 0.0103 'International Tables Vol C Tables 4.2.6.8 and 6.1.1.4'
N N 0.0061 0.0033 'International Tables Vol C Tables 4.2.6.8 and 6.1.1.4'
P P 0.1023 0.0942 'International Tables Vol C Tables 4.2.6.8 and 6.1.1.4'

loop_
_geom_angle_atom_site_label_1
_geom_angle_atom_site_label_2
_geom_angle_atom_site_label_3
_geom_angle
_geom_angle_site_symmetry_1
_geom_angle_site_symmetry_3
N2 Cd1 N4 93.0(11) 10_566 2
N2 Cd1 N3 89.1(8) 10_566 11
N4 Cd1 N3 90.1(9) 2 11
N2 Cd1 N3 89.1(8) 10_566 .
N4 Cd1 N3 90.1(9) 2 .
N3 Cd1 N3 178.2(17) 11 .
N2 Cd1 N5 178.1(12) 10_566 .
N4 Cd1 N5 89.0(10) 2 .
N3 Cd1 N5 90.9(8) 11 .
N3 Cd1 N5 90.9(8) . .
N2 Cd1 N1 84.9(11) 10_566 .
N4 Cd1 N1 177.9(10) 2 .
N3 Cd1 N1 89.8(9) 11 .
N3 Cd1 N1 89.8(9) . .
N5 Cd1 N1 93.1(10) . .
C8 P1 C8 143.1(10) . 3
C8 P1 C8A 109.76(11) . .
C8 P1 C8A 36.8(9) 3 .
C8 P1 C8A 36.8(9) . 3
C8 P1 C8A 109.76(11) 3 3
C8A P1 C8A 86.0(9) . 3
C8 P1 C6 109.50(11) . .
C8 P1 C6 80.3(5) 3 .
C8A P1 C6 109.49(11) . .
C8A P1 C6 92.9(9) 3 .
C8 P1 C6 80.3(5) . 3
C8 P1 C6 109.49(11) 3 3
C8A P1 C6 92.9(9) . 3
C8A P1 C6 109.49(11) 3 3
C6 P1 C6 149.6(12) . 3
C8 P1 C6A 109.42(11) . .
C8 P1 C6A 99.7(8) 3 .
C8A P1 C6A 109.43(11) . .
C8A P1 C6A 145.8(9) 3 .
C6 P1 C6A 109.22(11) . .
C6 P1 C6A 41.8(11) 3 .
C8 P1 C6A 99.7(8) . 3
C8 P1 C6A 109.42(11) 3 3
C8A P1 C6A 145.8(9) . 3
C8A P1 C6A 109.43(11) 3 3
C6 P1 C6A 41.8(11) . 3
C6 P1 C6A 109.22(11) 3 3
C6A P1 C6A 75.1(11) . 3
C5 N9 C5 128(6) 8_545 .
C3 N7 C1 127(4) . .
C2 N1 Cd1 165(3) . .
N5 C3 N7 164(5) . .
C3 N5 Cd1 155(4) . .
N3 C5 N9 157(7) . .
N1 C2 N6 154(4) . .
C5 N3 Cd1 153(6) . .
C4 N6 C2 120(3) . .
F1 C7 C6 107.1(6) . .
F1 C7 C7A 73(3) . 3
C6 C7 C7A 79(2) . 3
F1 C7 H7A 118.7 . .
C6 C7 H7A 105.0 . .
C7A C7 H7A 164.0 3 .
F1 C7 H7B 103.6 . .
C6 C7 H7B 114.3 . .
C7A C7 H7B 56.4 3 .
H7A C7 H7B 108.5 . .
C9A C9 C8A 104(2) 3 3
C9A C9 C8 79(3) 3 .
C8A C9 C8 48.2(14) 3 .
C9A C9 H9A 92.3 3 .
C8A C9 H9A 143.9 3 .
C8 C9 H9A 105.6 . .
C9A C9 H9B 22.9 3 .
C8A C9 H9B 96.0 3 .
C8 C9 H9B 89.1 . .
H9A C9 H9B 109.5 . .
C9A C9 H9C 131.1 3 .
C8A C9 H9C 84.2 3 .
C8 C9 H9C 131.1 . .
H9A C9 H9C 109.5 . .
H9B C9 H9C 109.5 . .
C8A C8 C9A 65.1(16) 3 3
C8A C8 C9 44.7(10) 3 .
C9A C8 C9 31.9(19) 3 .
C8A C8 F1 154.4(13) 3 3
C9A C8 F1 102.9(14) 3 3
C9 C8 F1 132.7(17) . 3
C8A C8 P1 71.6(5) 3 .
C9A C8 P1 107.2(18) 3 .
C9 C8 P1 110.81(19) . .
F1 C8 P1 92.3(11) 3 .
C8A C8 H8A 167.9 3 .
C9A C8 H8A 105.9 3 .
C9 C8 H8A 130.9 . .
F1 C8 H8A 15.2 3 .
P1 C8 H8A 105.1 . .
C8A C8 H8B 83.8 3 .
C9A C8 H8B 118.8 3 .
C9 C8 H8B 89.3 . .
F1 C8 H8B 121.2 3 .
P1 C8 H8B 110.8 . .
H8A C8 H8B 108.1 . .
C7 F1 C8 94(2) . 3
C7 F1 F1A 108(3) . 3
C8 F1 F1A 109.3(16) 3 3
C6A C6 C7 101(3) 3 .
C6A C6 P1 69.1(6) 3 .
C7 C6 P1 110.49(18) . .
C6A C6 C7A 44.0(11) 3 3
C7 C6 C7A 57(2) . 3
P1 C6 C7A 86.9(10) . 3
C6A C6 H6A 38.9 3 .
C7 C6 H6A 105.1 . .
P1 C6 H6A 103.6 . .
C7A C6 H6A 61.4 3 .
C6A C6 H6B 138.8 3 .
C7 C6 H6B 114.6 . .
P1 C6 H6B 113.9 . .
C7A C6 H6B 158.9 3 .
H6A C6 H6B 108.1 . .
F1A C7A C6A 106.7(9) . .
F1A C7A C7 98.8(17) . 3
C6A C7A C7 79.9(14) . 3
F1A C7A C6 107.2(10) . 3
C6A C7A C6 36.0(10) . 3
C7 C7A C6 43.9(8) 3 3
F1A C7A H7AA 116.8 . .
C6A C7A H7AA 111.3 . .
C7 C7A H7AA 44.6 3 .
C6 C7A H7AA 80.2 3 .
F1A C7A H7AB 111.2 . .
C6A C7A H7AB 101.4 . .
C7 C7A H7AB 147.9 3 .
C6 C7A H7AB 130.1 3 .
H7AA C7A H7AB 108.4 . .
C9 C9A C8 69(2) 3 3
C9 C9A C8A 43.2(6) 3 .
C8 C9A C8A 42.6(12) 3 .
C9 C9A H9AA 58.3 3 .
C8 C9A H9AA 114.3 3 .
C8A C9A H9AA 101.5 . .
C9 C9A H9AB 139.2 3 .
C8 C9A H9AB 85.6 3 .
C8A C9A H9AB 127.5 . .
H9AA C9A H9AB 109.5 . .
C9 C9A H9AC 111.3 3 .
C8 C9A H9AC 125.1 3 .
C8A C9A H9AC 98.2 . .
H9AA C9A H9AC 109.5 . .
H9AB C9A H9AC 109.5 . .
C8 C8A C9 87.1(19) 3 3
C8 C8A C9A 72(2) 3 .
C9 C8A C9A 33(2) 3 .
C8 C8A P1 71.6(5) 3 .
C9 C8A P1 144(2) 3 .
C9A C8A P1 110.77(19) . .
C8 C8A H8AA 52.6 3 .
C9 C8A H8AA 84.7 3 .
C9A C8A H8AA 98.4 . .
P1 C8A H8AA 103.4 . .
C8 C8A H8AB 157.1 3 .
C9 C8A H8AB 104.6 3 .
C9A C8A H8AB 127.5 . .
P1 C8A H8AB 106.1 . .
H8AA C8A H8AB 108.1 . .
C7A F1A C6A 101.2(12) . 3
C7A F1A F1 79(2) . 3
C6A F1A F1 107.6(13) 3 3
C6 C6A C7A 100.0(17) 3 .
C6 C6A F1A 156.5(19) 3 3
C7A C6A F1A 103(2) . 3
C6 C6A P1 69.0(6) 3 .
C7A C6A P1 110.44(19) . .
F1A C6A P1 101.4(12) 3 .
C6 C6A H6AA 141.0 3 .
C7A C6A H6AA 116.9 . .
F1A C6A H6AA 18.8 3 .
P1 C6A H6AA 106.4 . .
C6 C6A H6AB 42.4 3 .
C7A C6A H6AB 110.7 . .
F1A C6A H6AB 126.7 3 .
P1 C6A H6AB 103.5 . .
H6AA C6A H6AB 108.1 . .
C1 N2 Cd1 149(3) . 10_556
N2 C1 N7 180(4) . .
C4 N4 Cd1 164(3) . 2_554
N4 C4 N6 164(4) . .

loop_
_geom_bond_atom_site_label_1
_geom_bond_atom_site_label_2
_geom_bond_distance
_geom_bond_site_symmetry_2
Cd1 N2 2.12(3) 10_566
Cd1 N4 2.28(2) 2
Cd1 N3 2.31(3) 11
Cd1 N3 2.31(3) .
Cd1 N5 2.30(3) .
Cd1 N1 2.38(2) .
P1 C8 1.7747(18) .
P1 C8 1.7748(18) 3
P1 C8A 1.7746(18) .
P1 C8A 1.7746(18) 3
P1 C6 1.7793(18) .
P1 C6 1.7793(18) 3
P1 C6A 1.7805(18) .
P1 C6A 1.7805(18) 3
N9 C5 1.48(6) 8_545
N9 C5 1.48(6) .
N7 C3 1.36(4) .
N7 C1 1.38(4) .
N1 C2 1.01(3) .
C3 N5 0.99(4) .
C5 N3 0.88(5) .
C2 N6 1.29(3) .
N6 C4 1.22(3) .
C7 F1 1.356(12) .
C7 C6 1.500(2) .
C7 C7A 1.81(6) 3
C7 H7A 0.9601 .
C7 H7B 0.9600 .
C9 C9A 0.85(5) 3
C9 C8A 1.056(19) 3
C9 C8 1.500(2) .
C9 H9A 0.9600 .
C9 H9B 0.9601 .
C9 H9C 0.9601 .
C8 C8A 1.12(3) 3
C8 C9A 1.58(4) 3
C8 F1 1.76(3) 3
C8 H8A 0.9600 .
C8 H8B 0.9601 .
F1 C8 1.76(3) 3
F1 F1A 1.64(5) 3
C6 C6A 1.27(3) 3
C6 C7A 2.13(3) 3
C6 H6A 0.9600 .
C6 H6B 0.9600 .
C7A F1A 1.363(18) .
C7A C6A 1.501(2) .
C7A C7 1.81(6) 3
C7A C6 2.13(3) 3
C7A H7AA 0.9600 .
C7A H7AB 0.9599 .
C9A C9 0.85(5) 3
C9A C8 1.58(4) 3
C9A C8A 1.500(2) .
C9A H9AA 0.9599 .
C9A H9AB 0.9600 .
C9A H9AC 0.9600 .
C8A C8 1.12(3) 3
C8A C9 1.056(19) 3
C8A H8AA 0.9600 .
C8A H8AB 0.9601 .
F1A C6A 1.60(3) 3
F1A F1 1.64(5) 3
C6A C6 1.27(3) 3
C6A F1A 1.60(3) 3
C6A H6AA 0.9600 .
C6A H6AB 0.9600 .
N2 C1 1.12(4) .
N2 Cd1 2.12(3) 10_556
N4 C4 1.06(2) .
N4 Cd1 2.28(2) 2_554

loop_
_geom_torsion_atom_site_label_1
_geom_torsion_atom_site_label_2
_geom_torsion_atom_site_label_3
_geom_torsion_atom_site_label_4
_geom_torsion
_geom_torsion_site_symmetry_1
_geom_torsion_site_symmetry_4
C1 N7 C3 N5 180.000(11) . .
N7 C3 N5 Cd1 0.000(15) . .
C5 N9 C5 N3 -117(18) 8_545 .
Cd1 N1 C2 N6 180.000(11) . .
N9 C5 N3 Cd1 7(28) . .
N1 C2 N6 C4 180.000(11) . .
C9A C9 C8 C8A -120(4) 3 3
C8A C9 C8 C9A 120(4) 3 3
C9A C9 C8 F1 25(4) 3 3
C8A C9 C8 F1 144(2) 3 3
C9A C9 C8 P1 -89(4) 3 .
C8A C9 C8 P1 30(3) 3 .
C8 P1 C8 C8A -32.7(10) 3 3
C8A P1 C8 C8A -52.9(15) . 3
C6 P1 C8 C8A 67.4(15) . 3
C6 P1 C8 C8A -142.4(9) 3 3
C6A P1 C8 C8A -173.0(15) . 3
C6A P1 C8 C8A 109.5(8) 3 3
C8 P1 C8 C9A -88.1(15) 3 3
C8A P1 C8 C9A -108.3(17) . 3
C8A P1 C8 C9A -55.4(12) 3 3
C6 P1 C8 C9A 11.9(17) . 3
C6 P1 C8 C9A 162.1(17) 3 3
C6A P1 C8 C9A 131.6(17) . 3
C6A P1 C8 C9A 54.1(17) 3 3
C8 P1 C8 C9 -55(2) 3 .
C8A P1 C8 C9 -75(2) . .
C8A P1 C8 C9 -22(2) 3 .
C6 P1 C8 C9 46(2) . .
C6 P1 C8 C9 -164(2) 3 .
C6A P1 C8 C9 165(2) . .
C6A P1 C8 C9 88(2) 3 .
C8 P1 C8 F1 167.6(6) 3 3
C8A P1 C8 F1 147.5(8) . 3
C8A P1 C8 F1 -159.7(12) 3 3
C6 P1 C8 F1 -92.3(8) . 3
C6 P1 C8 F1 57.9(8) 3 3
C6A P1 C8 F1 27.4(9) . 3
C6A P1 C8 F1 -50.1(8) 3 3
C6 C7 F1 C8 44(4) . 3
C7A C7 F1 C8 117.1(14) 3 3
C6 C7 F1 F1A -68(4) . 3
C7A C7 F1 F1A 5.2(13) 3 3
F1 C7 C6 C6A 69(5) . 3
C7A C7 C6 C6A -0.1(11) 3 3
F1 C7 C6 P1 -3(6) . .
C7A C7 C6 P1 -72(2) 3 .
F1 C7 C6 C7A 69(4) . 3
C8 P1 C6 C6A 82.7(12) . 3
C8 P1 C6 C6A -134.1(7) 3 3
C8A P1 C6 C6A -156.9(12) . 3
C8A P1 C6 C6A 116.3(6) 3 3
C6 P1 C6 C6A -21.8(8) 3 3
C6A P1 C6 C6A -37.1(12) . 3
C8 P1 C6 C7 177(3) . .
C8 P1 C6 C7 -40(3) 3 .
C8A P1 C6 C7 -63(3) . .
C8A P1 C6 C7 -150(3) 3 .
C6 P1 C6 C7 72(3) 3 .
C6A P1 C6 C7 57(3) . .
C6A P1 C6 C7 94(3) 3 .
C8 P1 C6 C7A 124.1(11) . 3
C8 P1 C6 C7A -92.8(7) 3 3
C8A P1 C6 C7A -115.5(11) . 3
C8A P1 C6 C7A 157.7(7) 3 3
C6 P1 C6 C7A 19.5(8) 3 3
C6A P1 C6 C7A 4.3(11) . 3
C6A P1 C6 C7A 41.3(8) 3 3
C9 C9A C8A C8 -113(5) 3 3
C8 C9A C8A C9 113(5) 3 3
C9 C9A C8A P1 -175(4) 3 .
C8 C9A C8A P1 -61.6(16) 3 .
C8 P1 C8A C8 159.8(9) . 3
C8A P1 C8A C8 131.2(12) 3 3
C6 P1 C8A C8 39.6(9) . 3
C6 P1 C8A C8 -119.4(12) 3 3
C6A P1 C8A C8 -80.1(9) . 3
C6A P1 C8A C8 12(2) 3 3
C8 P1 C8A C9 -143(3) . 3
C8 P1 C8A C9 57(4) 3 3
C8A P1 C8A C9 -172(4) 3 3
C6 P1 C8A C9 97(3) . 3
C6 P1 C8A C9 -62(4) 3 3
C6A P1 C8A C9 -23(3) . 3
C6A P1 C8A C9 69(4) 3 3
C8 P1 C8A C9A -138(3) . .
C8 P1 C8A C9A 62(3) 3 .
C8A P1 C8A C9A -167(3) 3 .
C6 P1 C8A C9A 102(3) . .
C6 P1 C8A C9A -57(3) 3 .
C6A P1 C8A C9A -18(3) . .
C6A P1 C8A C9A 74(3) 3 .
C6A C7A F1A C6A -19(3) . 3
C7 C7A F1A C6A -101.2(15) 3 3
C6 C7A F1A C6A -57(2) 3 3
C6A C7A F1A F1 87(2) . 3
C7 C7A F1A F1 4.8(11) 3 3
C6 C7A F1A F1 49.1(15) 3 3
F1A C7A C6A C6 -96(2) . 3
C7 C7A C6A C6 -0.1(11) 3 3
F1A C7A C6A F1A 83(2) . 3
C7 C7A C6A F1A 178.9(17) 3 3
C6 C7A C6A F1A 179.0(11) 3 3
F1A C7A C6A P1 -25(3) . .
C7 C7A C6A P1 71.1(15) 3 .
C6 C7A C6A P1 71.2(9) 3 .
C8 P1 C6A C6 48.6(7) . 3
C8 P1 C6A C6 -108.4(8) 3 3
C8A P1 C6A C6 -71.7(7) . 3
C8A P1 C6A C6 41(2) 3 3
C6 P1 C6A C6 168.5(7) . 3
C6A P1 C6A C6 143.9(10) 3 3
C8 P1 C6A C7A -45(2) . .
C8 P1 C6A C7A 158.3(18) 3 .
C8A P1 C6A C7A -165(2) . .
C8A P1 C6A C7A -52(3) 3 .
C6 P1 C6A C7A 75(2) . .
C6 P1 C6A C7A -93(2) 3 .
C6A P1 C6A C7A 50.7(19) 3 .
C8 P1 C6A F1A -153.7(15) . 3
C8 P1 C6A F1A 49.2(14) 3 3
C8A P1 C6A F1A 86.0(15) . 3
C8A P1 C6A F1A -161.2(8) 3 3
C6 P1 C6A F1A -33.9(15) . 3
C6 P1 C6A F1A 158(2) 3 3
C6A P1 C6A F1A -58.4(13) 3 3
Cd1 N4 C4 N6 180.000(9) 2_554 .
C2 N6 C4 N4 180.000(10) . .
